data_7125376
loop_
_publ_author_name
'Yan, Zhi-Ping'
'Liao, Kang'
'Han, Hua-Bo'
'Su, Jian'
'Zheng, You-Xuan'
'Zuo, Jing-Lin'

_publ_section_title
;
 Chiral iridium(iii) complexes with four-membered Ir-S-P-S chelating rings
 for high-performance circularly polarized OLEDs.
;
_journal_issue 57
_journal_name_full 'Chemical communications (Cambridge, England)'
_journal_page_first 8215
_journal_page_last 8218
_journal_paper_doi 10.1039/c9cc03915e
_journal_volume 55
_journal_year 2019
_chemical_absolute_configuration unk
_chemical_formula_moiety 'C50 H28 F6 Ir N4 O2 P S2'
_chemical_formula_sum 'C50 H28 F6 Ir N4 O2 P S2'
_chemical_formula_weight 1118.12
_space_group_crystal_system orthorhombic
_space_group_IT_number 19
_space_group_name_Hall 'P 2ac 2ab'
_space_group_name_H-M_alt 'P 21 21 21'
_symmetry_Int_Tables_number 19
_audit_creation_date 2019-05-01
_audit_creation_method
;
Olex2 1.2
(compiled 2018.05.29 svn.r3508 for OlexSys, GUI svn.r5381)
;
_audit_update_record
;
2019-05-02 deposited with the CCDC.	2019-06-17 downloaded from the CCDC.
;
_cell_angle_alpha 90
_cell_angle_beta 90
_cell_angle_gamma 90
_cell_formula_units_Z 4
_cell_length_a 11.1820(6)
_cell_length_b 15.6943(8)
_cell_length_c 30.6950(16)
_cell_measurement_reflns_used 3851
_cell_measurement_temperature 296(2)
_cell_measurement_theta_max 18.44
_cell_measurement_theta_min 2.24
_cell_volume 5386.8(5)
_computing_cell_refinement 'SAINT v8.34A (Bruker, 2013)'
_computing_data_reduction 'SAINT v8.34A (Bruker, 2013)'
_computing_molecular_graphics 'Olex2 (Dolomanov et al., 2009)'
_computing_publication_material 'Olex2 (Dolomanov et al., 2009)'
_computing_structure_refinement 'olex2.refine (Bourhis et al., 2015)'
_computing_structure_solution 'SHELXS-97 (Sheldrick, 1990)'
_diffrn_ambient_temperature 296.15
_diffrn_measured_fraction_theta_full 0.9993
_diffrn_measured_fraction_theta_max 0.9993
_diffrn_measurement_device_type 'Bruker APEX-II CCD'
_diffrn_measurement_method '\f and \w scans'
_diffrn_radiation_type 'Mo K\a'
_diffrn_radiation_wavelength 0.71073
_diffrn_reflns_av_R_equivalents 0.0000
_diffrn_reflns_av_unetI/netI 0.0844
_diffrn_reflns_limit_h_max 14
_diffrn_reflns_limit_h_min 0
_diffrn_reflns_limit_k_max 20
_diffrn_reflns_limit_k_min 0
_diffrn_reflns_limit_l_max 39
_diffrn_reflns_limit_l_min 0
_diffrn_reflns_number 6824
_diffrn_reflns_theta_full 27.4900
_diffrn_reflns_theta_max 27.49
_diffrn_reflns_theta_min 1.46
_diffrn_standards_number 0
_exptl_absorpt_coefficient_mu 2.645
_exptl_absorpt_correction_T_max 0.7456
_exptl_absorpt_correction_T_min 0.6265
_exptl_absorpt_correction_type none
_exptl_crystal_colour red
_exptl_crystal_density_diffrn 1.3786
_exptl_crystal_density_method 'not measured'
_exptl_crystal_description cube
_exptl_crystal_F_000 2197.3096
_refine_diff_density_max 1.3100
_refine_diff_density_min -2.1894
_refine_diff_density_rms 0.1680
_refine_ls_d_res_high 0.7699
_refine_ls_d_res_low 13.9737
_refine_ls_goodness_of_fit_ref 0.9142
_refine_ls_hydrogen_treatment constr
_refine_ls_matrix_type full
_refine_ls_number_constraints 56
_refine_ls_number_parameters 595
_refine_ls_number_reflns 6824
_refine_ls_number_restraints 1
_refine_ls_restrained_S_all 0.9141
_refine_ls_R_factor_all 0.0760
_refine_ls_R_factor_gt 0.0434
_refine_ls_shift/su_max 0.0008
_refine_ls_shift/su_mean 0.0000
_refine_ls_structure_factor_coef Fsqd
_refine_ls_weighting_details 'w=1/[\s^2^(Fo^2^)+(0.0514P)^2^] where P=(Fo^2^+2Fc^2^)/3'
_refine_ls_weighting_scheme calc
_refine_ls_wR_factor_gt 0.0971
_refine_ls_wR_factor_ref 0.1077
_reflns_Friedel_coverage 0.0
_reflns_limit_h_max 14
_reflns_limit_h_min 0
_reflns_limit_k_max 20
_reflns_limit_k_min 0
_reflns_limit_l_max 39
_reflns_limit_l_min 0
_reflns_number_gt 4559
_reflns_number_total 6824
_reflns_threshold_expression I>=2u(I)
_cod_data_source_file c9cc03915e2.cif
_cod_data_source_block SP2
_cod_original_sg_symbol_Hall ' P 2ac 2ab'
_cod_database_code 7125376
_olex2_refinement_description
;
1. Fixed Uiso
 At 1.2 times of:
  All C(H) groups
2. Rigid bond restraints
 C34, C44
 with sigma for 1-2 distances of 0.001 and sigma for 1-3 distances of 0.001
3.a Aromatic/amide H refined with riding coordinates:
 C1(H1), C2(H2), C4(H4), C8(H8), C9(H9), C11(H11), C14(H14), C15(H15),
 C17(H17), C18(H18), C19(H19), C20(H20), C21(H21), C23(H23), C26(H26), C28(H28),
  C29(H29), C34(H34), C36(H36), C37(H37), C39(H39), C42(H42), C43(H43),
 C44(H44), C45(H45), C46(H46), C48(H48), C50(H50)
;
_olex2_submission_special_instructions 'No special instructions were received'

loop_
_space_group_symop_id
_space_group_symop_operation_xyz
1 x,y,z
2 x+1/2,-y+1/2,-z
3 -x,y+1/2,-z+1/2
4 -x+1/2,-y,z+1/2

loop_
_atom_site_label
_atom_site_type_symbol
_atom_site_fract_x
_atom_site_fract_y
_atom_site_fract_z
_atom_site_U_iso_or_equiv
_atom_site_adp_type
_atom_site_occupancy
_atom_site_refinement_flags_posn
_atom_site_refinement_flags_adp
C1 C 0.2079(15) 0.5683(8) 0.1687(5) 0.094(4) Uani 1.000000 . .
H1 H 0.2343(15) 0.6096(8) 0.1492(5) 0.113(5) Uiso 1.000000 R .
C2 C 0.1383(11) 0.1696(8) 0.1905(4) 0.075(3) Uani 1.000000 . .
H2 H 0.1622(11) 0.1533(8) 0.1627(4) 0.090(4) Uiso 1.000000 R .
C3 C 0.1397(11) 0.4371(7) 0.2264(3) 0.066(3) Uani 1.000000 . .
C4 C -0.0994(16) 0.4222(11) 0.1407(6) 0.124(6) Uani 1.000000 . .
H4 H -0.1663(16) 0.3897(11) 0.1338(6) 0.149(7) Uiso 1.000000 R .
C5 C 0.5731(10) 0.6829(6) 0.2466(3) 0.060(3) Uani 1.000000 . .
C6 C 0.4619(14) 0.9519(7) 0.4148(4) 0.078(4) Uani 1.000000 . .
C7 C 0.7376(11) 0.5315(7) 0.4266(4) 0.072(3) Uani 1.000000 . .
C8 C 0.2677(12) 0.5572(7) 0.2073(4) 0.074(3) Uani 1.000000 . .
H8 H 0.3324(12) 0.5913(7) 0.2150(4) 0.089(4) Uiso 1.000000 R .
C9 C 0.6515(11) 0.5971(9) 0.1869(3) 0.082(4) Uani 1.000000 . .
H9 H 0.6780(11) 0.5446(9) 0.1767(3) 0.099(4) Uiso 1.000000 R .
C10 C 0.5447(9) 0.5891(6) 0.4071(3) 0.049(2) Uani 1.000000 . .
C11 C 0.4264(13) 0.6823(7) 0.5390(3) 0.077(3) Uani 1.000000 . .
H11 H 0.5088(13) 0.6745(7) 0.5381(3) 0.092(4) Uiso 1.000000 R .
C12 C 0.5210(9) 0.5995(6) 0.4513(3) 0.061(3) Uani 1.000000 . .
C13 C 0.0803(12) 0.2170(7) 0.2756(4) 0.076(3) Uani 1.000000 . .
C14 C 0.0788(11) 0.1287(7) 0.2617(5) 0.086(4) Uani 1.000000 . .
H14 H 0.0593(11) 0.0857(7) 0.2813(5) 0.103(4) Uiso 1.000000 R .
C15 C 0.5792(13) 0.7543(7) 0.2195(3) 0.080(3) Uani 1.000000 . .
H15 H 0.5581(13) 0.8079(7) 0.2299(3) 0.096(4) Uiso 1.000000 R .
C16 C 0.4007(10) 0.6307(5) 0.4618(3) 0.053(2) Uani 1.000000 . .
C17 C 0.2115(10) 0.6559(7) 0.4314(4) 0.069(3) Uani 1.000000 . .
H17 H 0.1632(10) 0.6559(7) 0.4067(4) 0.082(4) Uiso 1.000000 R .
C18 C 0.4383(9) 0.8037(6) 0.3892(3) 0.053(2) Uani 1.000000 . .
H18 H 0.4014(9) 0.7920(6) 0.4157(3) 0.064(3) Uiso 1.000000 R .
C19 C 0.6017(13) 0.5689(7) 0.4819(4) 0.081(4) Uani 1.000000 . .
H19 H 0.5803(13) 0.5689(7) 0.5111(4) 0.097(4) Uiso 1.000000 R .
C20 C 0.1367(9) 0.2513(7) 0.2005(3) 0.062(3) Uani 1.000000 . .
H20 H 0.1554(9) 0.2914(7) 0.1793(3) 0.075(3) Uiso 1.000000 R .
C21 C 0.1064(12) 0.1089(9) 0.2193(5) 0.096(4) Uani 1.000000 . .
H21 H 0.1030(12) 0.0524(9) 0.2103(5) 0.115(5) Uiso 1.000000 R .
C22 C 0.2268(10) 0.4920(6) 0.2348(3) 0.060(3) Uani 1.000000 . .
C23 C 0.6560(8) 0.5560(6) 0.3959(3) 0.052(2) Uani 1.000000 . .
H23 H 0.6754(8) 0.5504(6) 0.3666(3) 0.063(3) Uiso 1.000000 R .
C24 C 0.2319(10) 0.6840(6) 0.5041(3) 0.062(3) Uani 1.000000 . .
C25 C 0.0909(9) 0.3864(6) 0.3006(3) 0.056(2) Uani 1.000000 . .
C26 C 0.1826(12) 0.7105(7) 0.5427(4) 0.080(4) Uani 1.000000 . .
H26 H 0.1005(12) 0.7195(7) 0.5443(4) 0.096(4) Uiso 1.000000 R .
C27 C 0.5315(8) 0.6835(6) 0.2921(3) 0.046(2) Uani 1.000000 . .
C28 C 0.6165(17) 0.7442(10) 0.1776(4) 0.115(6) Uani 1.000000 . .
H28 H 0.6153(17) 0.7905(10) 0.1587(4) 0.138(7) Uiso 1.000000 R .
C29 C 0.2501(14) 0.7239(8) 0.5782(4) 0.086(4) Uani 1.000000 . .
H29 H 0.2147(14) 0.7411(8) 0.6042(4) 0.104(5) Uiso 1.000000 R .
C30 C 0.0678(14) 0.4520(8) 0.1865(4) 0.083(4) Uani 1.000000 . .
C31 C 0.4528(8) 0.7381(6) 0.3603(3) 0.048(2) Uani 1.000000 . .
C32 C 0.5103(9) 0.7582(6) 0.3194(3) 0.051(2) Uani 1.000000 . .
C33 C 0.1063(15) 0.5179(8) 0.1578(3) 0.082(4) Uani 1.000000 . .
C34 C 0.0372(17) 0.5309(12) 0.1189(4) 0.114(6) Uani 1.000000 . U
H34 H 0.0624(17) 0.5697(12) 0.0980(4) 0.137(7) Uiso 1.000000 R .
C35 C 0.4754(9) 0.8859(7) 0.3813(3) 0.060(2) Uani 1.000000 . .
C36 C -0.0348(12) 0.4066(8) 0.1786(4) 0.084(4) Uani 1.000000 . .
H36 H -0.0609(12) 0.3658(8) 0.1984(4) 0.100(5) Uiso 1.000000 R .
C37 C 0.0559(11) 0.2421(8) 0.3193(4) 0.086(4) Uani 1.000000 . .
H37 H 0.0324(11) 0.2009(8) 0.3394(4) 0.103(5) Uiso 1.000000 R .
C38 C 0.1069(9) 0.2791(6) 0.2433(3) 0.058(2) Uani 1.000000 . .
C39 C 0.7143(12) 0.5381(9) 0.4699(4) 0.095(4) Uani 1.000000 . .
H39 H 0.7709(12) 0.5227(9) 0.4907(4) 0.113(5) Uiso 1.000000 R .
C40 C 0.1099(8) 0.3662(5) 0.2577(3) 0.052(2) Uani 1.000000 . .
C41 C 0.8566(15) 0.4996(12) 0.4135(6) 0.110(5) Uani 1.000000 . .
C42 C 0.5394(9) 0.5362(6) 0.2911(3) 0.056(3) Uani 1.000000 . .
H42 H 0.5246(9) 0.4857(6) 0.3060(3) 0.067(3) Uiso 1.000000 R .
C43 C 0.3731(15) 0.7120(8) 0.5761(4) 0.096(5) Uani 1.000000 . .
H43 H 0.4199(15) 0.7244(8) 0.6003(4) 0.115(6) Uiso 1.000000 R .
C44 C -0.061(2) 0.4877(12) 0.1134(5) 0.119(6) Uani 1.000000 . U
H44 H -0.109(2) 0.5016(12) 0.0897(5) 0.143(7) Uiso 1.000000 R .
C45 C 0.0659(10) 0.3240(7) 0.3324(4) 0.065(3) Uani 1.000000 . .
H45 H 0.0566(10) 0.3387(7) 0.3616(4) 0.077(4) Uiso 1.000000 R .
C46 C 0.6585(15) 0.6617(9) 0.1620(3) 0.098(5) Uani 1.000000 . .
H46 H 0.6900(15) 0.6563(9) 0.1341(3) 0.118(6) Uiso 1.000000 R .
C47 C 0.6040(10) 0.6028(7) 0.2302(3) 0.066(3) Uani 1.000000 . .
C48 C 0.5352(11) 0.9036(6) 0.3432(4) 0.071(3) Uani 1.000000 . .
H48 H 0.5647(11) 0.9581(6) 0.3383(4) 0.085(4) Uiso 1.000000 R .
C49 C 0.3570(9) 0.6638(6) 0.5026(3) 0.055(2) Uani 1.000000 . .
C50 C 0.5516(10) 0.8415(6) 0.3124(3) 0.064(3) Uani 1.000000 . .
H50 H 0.5906(10) 0.8548(6) 0.2865(3) 0.077(3) Uiso 1.000000 R .
F1 F 0.3610(10) 0.9919(8) 0.4109(4) 0.172(5) Uani 1.000000 . .
F2 F 0.8633(9) 0.4719(8) 0.3752(4) 0.171(5) Uani 1.000000 . .
F3 F 0.5359(13) 1.0140(7) 0.4113(4) 0.209(7) Uani 1.000000 . .
F4 F 0.4656(13) 0.9284(5) 0.4533(3) 0.167(6) Uani 1.000000 . .
F5 F 0.9399(10) 0.5571(10) 0.4114(6) 0.226(7) Uani 1.000000 . .
F6 F 0.8999(11) 0.4395(9) 0.4358(4) 0.216(7) Uani 1.000000 . .
Ir1 Ir 0.40820(3) 0.61590(2) 0.367021(11) 0.04767(11) Uani 1.000000 . .
N1 N 0.5055(7) 0.6088(5) 0.3110(2) 0.0512(18) Uani 1.000000 . .
N2 N 0.3274(7) 0.6341(5) 0.4268(2) 0.058(2) Uani 1.000000 . .
N3 N 0.5903(10) 0.5295(5) 0.2536(3) 0.066(2) Uani 1.000000 . .
N4 N 0.1630(8) 0.6771(6) 0.4688(3) 0.069(2) Uani 1.000000 . .
O1 O 0.1023(6) 0.4712(4) 0.31398(19) 0.0544(15) Uani 1.000000 . .
O2 O 0.2954(6) 0.4833(4) 0.2731(2) 0.0562(16) Uani 1.000000 . .
P1 P 0.2325(2) 0.51178(16) 0.31823(9) 0.0539(6) Uani 1.000000 . .
S1 S 0.3309(2) 0.46539(14) 0.36574(10) 0.0610(6) Uani 1.000000 . .
S2 S 0.2200(3) 0.63699(15) 0.32203(8) 0.0594(7) Uani 1.000000 . .

loop_
_atom_site_aniso_label
_atom_site_aniso_U_11
_atom_site_aniso_U_22
_atom_site_aniso_U_33
_atom_site_aniso_U_12
_atom_site_aniso_U_13
_atom_site_aniso_U_23
C1 0.112(12) 0.069(8) 0.101(11) 0.011(9) 0.034(10) 0.006(7)
C2 0.058(7) 0.076(8) 0.091(9) -0.006(6) -0.006(7) -0.011(7)
C3 0.074(8) 0.077(7) 0.046(6) 0.007(6) -0.006(5) -0.022(5)
C4 0.109(13) 0.129(12) 0.134(14) 0.053(12) -0.028(12) -0.042(11)
C5 0.051(7) 0.062(6) 0.065(6) -0.007(5) -0.000(6) -0.003(5)
C6 0.097(10) 0.054(6) 0.083(9) -0.009(7) -0.011(8) -0.011(6)
C7 0.062(7) 0.080(8) 0.075(8) 0.024(6) -0.004(6) -0.003(6)
C8 0.079(8) 0.066(7) 0.078(8) 0.022(6) 0.013(7) 0.009(6)
C9 0.083(8) 0.115(11) 0.049(6) 0.004(8) 0.000(6) -0.007(7)
C10 0.052(5) 0.053(6) 0.043(5) 0.006(4) 0.006(4) -0.007(4)
C11 0.084(9) 0.103(9) 0.044(6) 0.021(8) 0.001(6) 0.005(6)
C12 0.048(6) 0.069(7) 0.067(6) 0.005(5) -0.013(5) -0.005(5)
C13 0.059(7) 0.079(7) 0.090(8) -0.017(7) 0.009(7) -0.000(6)
C14 0.065(7) 0.063(7) 0.131(10) -0.020(7) 0.017(8) -0.013(7)
C15 0.107(10) 0.065(6) 0.070(7) -0.018(8) 0.016(8) 0.007(5)
C16 0.050(5) 0.054(6) 0.054(5) 0.012(6) 0.003(5) 0.002(4)
C17 0.048(6) 0.094(8) 0.063(7) 0.002(6) -0.003(6) 0.003(6)
C18 0.055(7) 0.053(5) 0.052(5) -0.000(5) 0.005(5) 0.002(4)
C19 0.084(9) 0.097(8) 0.062(6) 0.038(8) 0.014(7) 0.017(6)
C20 0.053(6) 0.058(6) 0.076(7) 0.005(5) -0.014(6) -0.010(5)
C21 0.078(9) 0.077(8) 0.132(11) -0.006(9) -0.003(9) -0.046(8)
C22 0.058(6) 0.063(6) 0.058(6) 0.001(6) 0.004(6) -0.010(5)
C23 0.039(5) 0.066(6) 0.052(6) 0.011(5) 0.006(5) -0.005(5)
C24 0.055(6) 0.066(6) 0.066(7) 0.005(6) 0.021(6) 0.010(5)
C25 0.036(4) 0.063(5) 0.071(6) -0.015(6) 0.005(5) -0.017(5)
C26 0.071(8) 0.091(8) 0.079(8) 0.023(7) 0.035(7) 0.003(7)
C27 0.039(5) 0.064(6) 0.035(5) -0.010(5) -0.005(4) -0.008(4)
C28 0.162(17) 0.128(12) 0.056(7) -0.054(12) 0.015(9) 0.007(8)
C29 0.086(10) 0.104(9) 0.070(8) 0.019(8) 0.028(8) -0.018(7)
C30 0.108(12) 0.077(8) 0.065(7) 0.024(8) -0.001(8) -0.023(6)
C31 0.052(5) 0.063(5) 0.031(4) -0.015(4) -0.005(4) 0.002(4)
C32 0.047(6) 0.048(5) 0.059(6) -0.006(4) -0.006(5) 0.003(5)
C33 0.108(11) 0.086(8) 0.053(6) 0.046(9) 0.006(8) 0.005(6)
C34 0.129(12) 0.147(14) 0.067(9) 0.067(10) -0.019(9) -0.018(8)
C35 0.070(7) 0.062(6) 0.048(5) -0.002(6) -0.006(5) -0.014(5)
C36 0.087(9) 0.085(9) 0.079(8) 0.032(7) -0.033(7) -0.016(7)
C37 0.079(9) 0.076(8) 0.103(9) -0.025(7) 0.022(8) -0.002(7)
C38 0.030(5) 0.066(6) 0.077(6) -0.003(5) -0.002(5) -0.011(5)
C39 0.061(8) 0.142(12) 0.080(9) 0.038(8) -0.007(7) 0.015(8)
C40 0.045(6) 0.050(5) 0.061(5) 0.004(5) -0.015(5) -0.008(4)
C41 0.073(10) 0.140(14) 0.118(13) 0.015(11) -0.036(10) -0.008(11)
C42 0.054(6) 0.049(6) 0.065(7) -0.004(5) 0.004(5) -0.007(5)
C43 0.129(15) 0.104(10) 0.054(7) 0.004(10) -0.002(8) -0.032(6)
C44 0.150(15) 0.128(14) 0.078(9) 0.061(11) -0.030(12) -0.034(10)
C45 0.052(7) 0.073(7) 0.069(6) -0.012(5) 0.015(6) -0.007(5)
C46 0.145(13) 0.114(10) 0.035(6) -0.042(10) 0.005(7) -0.000(7)
C47 0.060(6) 0.072(7) 0.066(6) -0.015(7) 0.006(6) -0.007(5)
C48 0.088(8) 0.051(6) 0.074(7) -0.018(6) 0.011(6) -0.007(5)
C49 0.057(6) 0.054(6) 0.054(6) 0.004(5) 0.016(5) -0.001(5)
C50 0.078(8) 0.066(6) 0.048(5) -0.010(6) 0.006(5) 0.010(5)
F1 0.156(10) 0.198(10) 0.161(9) 0.092(9) -0.042(8) -0.105(8)
F2 0.112(8) 0.278(14) 0.123(8) 0.117(9) 0.003(7) -0.039(9)
F3 0.237(15) 0.166(9) 0.225(12) -0.099(10) 0.110(11) -0.146(9)
F4 0.328(17) 0.108(6) 0.066(5) 0.048(8) -0.029(7) -0.031(4)
F5 0.067(7) 0.233(14) 0.38(2) 0.022(8) 0.020(10) -0.042(15)
F6 0.144(9) 0.287(14) 0.217(11) 0.159(11) 0.088(9) 0.141(11)
Ir1 0.04378(17) 0.04987(17) 0.04935(18) 0.00102(19) -0.00099(19) -0.00060(18)
N1 0.045(4) 0.046(4) 0.062(4) -0.003(4) -0.005(4) 0.007(4)
N2 0.044(4) 0.079(6) 0.050(4) 0.005(4) -0.002(4) 0.003(4)
N3 0.066(6) 0.074(5) 0.058(5) -0.003(6) 0.009(6) -0.006(4)
N4 0.050(5) 0.098(7) 0.060(6) 0.009(5) 0.004(5) 0.003(5)
O1 0.047(4) 0.054(3) 0.061(4) 0.001(3) 0.002(4) -0.020(3)
O2 0.043(4) 0.067(4) 0.058(4) 0.001(3) 0.003(3) -0.010(3)
P1 0.0481(15) 0.0514(14) 0.0622(15) -0.0039(12) -0.0039(13) -0.0031(12)
S1 0.0648(15) 0.0508(12) 0.0674(15) -0.0015(11) -0.0064(16) 0.0023(15)
S2 0.0572(16) 0.0541(15) 0.0667(15) 0.0009(12) -0.0123(14) -0.0012(11)

loop_
_atom_type_symbol
_atom_type_scat_dispersion_real
_atom_type_scat_dispersion_imag
_atom_type_scat_Cromer_Mann_a1
_atom_type_scat_Cromer_Mann_a2
_atom_type_scat_Cromer_Mann_a3
_atom_type_scat_Cromer_Mann_a4
_atom_type_scat_Cromer_Mann_b1
_atom_type_scat_Cromer_Mann_b2
_atom_type_scat_Cromer_Mann_b3
_atom_type_scat_Cromer_Mann_b4
_atom_type_scat_Cromer_Mann_c
_atom_type_scat_source
_atom_type_scat_dispersion_source
C 0.00347 0.00161 2.31000 1.02000 1.58860 0.86500 20.84390 10.20750 0.56870 51.65120 0.215599998832 'International Tables Volume C Table 6.1.1.4 (pp. 500-502)' 'Henke, Gullikson and Davis, At. Data and Nucl. Data Tables, 1993, 54, 2'
F 0.01794 0.01033 3.53920 2.64120 1.51700 1.02430 10.28250 4.29440 0.26150 26.14760 0.277599990368 'International Tables Volume C Table 6.1.1.4 (pp. 500-502)' 'Henke, Gullikson and Davis, At. Data and Nucl. Data Tables, 1993, 54, 2'
H 0.00000 0.00000 0.49300 0.32291 0.14019 0.04081 10.51090 26.12570 3.14236 57.79970 0.0030380000826 'International Tables Volume C Table 6.1.1.4 (pp. 500-502)' 'Henke, Gullikson and Davis, At. Data and Nucl. Data Tables, 1993, 54, 2'
Ir -1.30390 7.98110 27.30490 16.72960 15.61150 5.83377 1.59279 8.86553 0.41792 45.00110 11.4722003937 'International Tables Volume C Table 6.1.1.4 (pp. 500-502)' 'Henke, Gullikson and Davis, At. Data and Nucl. Data Tables, 1993, 54, 2'
O 0.01158 0.00611 3.04850 2.28680 1.54630 0.86700 13.27710 5.70110 0.32390 32.90890 0.250800013542 'International Tables Volume C Table 6.1.1.4 (pp. 500-502)' 'Henke, Gullikson and Davis, At. Data and Nucl. Data Tables, 1993, 54, 2'
N 0.00653 0.00323 12.21260 3.13220 2.01250 1.16630 0.00570 9.89330 28.99750 0.58260 -11.5290002823 'International Tables Volume C Table 6.1.1.4 (pp. 500-502)' 'Henke, Gullikson and Davis, At. Data and Nucl. Data Tables, 1993, 54, 2'
P 0.10434 0.09671 6.43450 4.17910 1.78000 1.49080 1.90670 27.15700 0.52600 68.16450 1.11489999294 'International Tables Volume C Table 6.1.1.4 (pp. 500-502)' 'Henke, Gullikson and Davis, At. Data and Nucl. Data Tables, 1993, 54, 2'
S 0.12424 0.12443 6.90530 5.20340 1.43790 1.58630 1.46790 22.21510 0.25360 56.17200 0.866900026798 'International Tables Volume C Table 6.1.1.4 (pp. 500-502)' 'Henke, Gullikson and Davis, At. Data and Nucl. Data Tables, 1993, 54, 2'

loop_
_geom_angle_atom_site_label_1
_geom_angle_atom_site_label_2
_geom_angle_atom_site_label_3
_geom_angle
C8 C1 H1 119.3(8)
C33 C1 H1 119.3(8)
C33 C1 C8 121.4(12)
C20 C2 H2 119.0(8)
C21 C2 H2 119.0(7)
C21 C2 C20 122.1(12)
C30 C3 C22 117.1(11)
C40 C3 C22 121.3(9)
C40 C3 C30 121.5(10)
C36 C4 H4 120.9(11)
C44 C4 H4 120.9(12)
C44 C4 C36 118.3(18)
C27 C5 C15 125.2(9)
C47 C5 C15 119.5(10)
C47 C5 C27 115.2(9)
F1 C6 C35 111.5(11)
F3 C6 C35 114.2(12)
F3 C6 F1 100.6(12)
F4 C6 C35 117.1(10)
F4 C6 F1 105.1(14)
F4 C6 F3 106.6(13)
C39 C7 C23 121.6(11)
C41 C7 C23 120.8(12)
C41 C7 C39 117.6(12)
H8 C8 C1 121.5(8)
C22 C8 C1 116.9(12)
C22 C8 H8 121.5(7)
C46 C9 H9 119.0(8)
C47 C9 H9 119.0(7)
C47 C9 C46 122.1(13)
C23 C10 C12 117.1(9)
Ir1 C10 C12 115.4(7)
Ir1 C10 C23 127.3(7)
C43 C11 H11 120.1(9)
C49 C11 H11 120.1(7)
C49 C11 C43 119.7(13)
C16 C12 C10 115.4(9)
C19 C12 C10 119.6(9)
C19 C12 C16 124.2(10)
C37 C13 C14 122.6(11)
C38 C13 C14 116.9(11)
C38 C13 C37 120.5(10)
H14 C14 C13 120.3(7)
C21 C14 C13 119.5(12)
C21 C14 H14 120.3(8)
H15 C15 C5 120.5(6)
C28 C15 C5 119.0(12)
C28 C15 H15 120.5(8)
C49 C16 C12 128.5(9)
N2 C16 C12 113.2(8)
N2 C16 C49 118.1(9)
N2 C17 H17 118.2(6)
N4 C17 H17 118.2(6)
N4 C17 N2 123.5(10)
C31 C18 H18 118.2(5)
C35 C18 H18 118.2(5)
C35 C18 C31 123.7(8)
H19 C19 C12 119.1(7)
C39 C19 C12 121.9(11)
C39 C19 H19 119.1(7)
H20 C20 C2 119.5(8)
C38 C20 C2 121.1(11)
C38 C20 H20 119.5(6)
C14 C21 C2 121.5(11)
H21 C21 C2 119.3(7)
H21 C21 C14 119.3(8)
C8 C22 C3 126.7(11)
O2 C22 C3 119.9(9)
O2 C22 C8 113.3(10)
C10 C23 C7 122.2(10)
H23 C23 C7 118.9(6)
H23 C23 C10 118.9(6)
C49 C24 C26 119.2(11)
N4 C24 C26 119.6(11)
N4 C24 C49 121.3(9)
C45 C25 C40 122.4(9)
O1 C25 C40 119.1(8)
O1 C25 C45 118.4(8)
H26 C26 C24 119.3(8)
C29 C26 C24 121.5(12)
C29 C26 H26 119.3(7)
C32 C27 C5 127.0(8)
N1 C27 C5 118.2(8)
N1 C27 C32 114.8(8)
H28 C28 C15 119.6(9)
C46 C28 C15 120.8(12)
C46 C28 H28 119.6(7)
H29 C29 C26 120.1(7)
C43 C29 C26 119.8(11)
C43 C29 H29 120.1(8)
C33 C30 C3 117.5(13)
C36 C30 C3 121.0(12)
C36 C30 C33 121.4(13)
C32 C31 C18 116.9(8)
Ir1 C31 C18 128.8(6)
Ir1 C31 C32 114.3(6)
C31 C32 C27 113.3(8)
C50 C32 C27 127.3(9)
C50 C32 C31 118.9(8)
C30 C33 C1 119.9(12)
C34 C33 C1 123.1(15)
C34 C33 C30 117.0(16)
H34 C34 C33 120.4(11)
C44 C34 C33 119.2(19)
C44 C34 H34 120.4(12)
C18 C35 C6 120.4(9)
C48 C35 C6 120.3(10)
C48 C35 C18 119.0(9)
C30 C36 C4 119.3(15)
H36 C36 C4 120.3(11)
H36 C36 C30 120.3(8)
H37 C37 C13 119.1(7)
C45 C37 C13 121.9(11)
C45 C37 H37 119.1(7)
C20 C38 C13 118.8(9)
C40 C38 C13 116.2(9)
C40 C38 C20 124.8(9)
C19 C39 C7 117.1(11)
H39 C39 C7 121.5(7)
H39 C39 C19 121.5(7)
C25 C40 C3 118.5(8)
C38 C40 C3 120.8(8)
C38 C40 C25 120.7(9)
F2 C41 C7 115.1(13)
F5 C41 C7 115.1(15)
F5 C41 F2 98.7(18)
F6 C41 C7 116.8(16)
F6 C41 F2 103.1(16)
F6 C41 F5 105.8(15)
N1 C42 H42 116.6(6)
N3 C42 H42 116.6(6)
N3 C42 N1 126.7(9)
C29 C43 C11 121.2(13)
H43 C43 C11 119.4(9)
H43 C43 C29 119.4(8)
C34 C44 C4 124.3(19)
H44 C44 C4 117.8(12)
H44 C44 C34 117.8(12)
C37 C45 C25 118.0(10)
H45 C45 C25 121.0(6)
H45 C45 C37 121.0(7)
C28 C46 C9 119.4(11)
H46 C46 C9 120.3(8)
H46 C46 C28 120.3(7)
C9 C47 C5 118.8(10)
N3 C47 C5 122.7(9)
N3 C47 C9 118.5(10)
H48 C48 C35 119.7(6)
C50 C48 C35 120.6(9)
C50 C48 H48 119.7(6)
C16 C49 C11 125.7(10)
C24 C49 C11 118.1(10)
C24 C49 C16 116.0(10)
C48 C50 C32 120.8(9)
H50 C50 C32 119.6(6)
H50 C50 C48 119.6(6)
C31 Ir1 C10 94.3(4)
N1 Ir1 C10 95.8(3)
N1 Ir1 C31 80.3(3)
N2 Ir1 C10 79.4(3)
N2 Ir1 C31 93.9(3)
N2 Ir1 N1 172.3(3)
P1 Ir1 C10 134.4(3)
P1 Ir1 C31 130.1(2)
P1 Ir1 N1 84.1(2)
P1 Ir1 N2 103.6(2)
S1 Ir1 C10 94.3(3)
S1 Ir1 C31 171.2(2)
S1 Ir1 N1 96.8(2)
S1 Ir1 N2 89.6(2)
S1 Ir1 P1 41.08(8)
S2 Ir1 C10 172.8(3)
S2 Ir1 C31 91.5(3)
S2 Ir1 N1 89.5(2)
S2 Ir1 N2 95.9(2)
S2 Ir1 P1 41.15(7)
S2 Ir1 S1 80.16(8)
C42 N1 C27 119.0(8)
Ir1 N1 C27 115.6(6)
Ir1 N1 C42 125.4(7)
C17 N2 C16 120.6(9)
Ir1 N2 C16 115.8(6)
Ir1 N2 C17 123.3(7)
C47 N3 C42 116.8(9)
C24 N4 C17 119.5(9)
P1 O1 C25 119.2(6)
P1 O2 C22 116.8(6)
O1 P1 Ir1 150.2(2)
O2 P1 Ir1 107.3(3)
O2 P1 O1 102.5(3)
S1 P1 Ir1 57.19(9)
S1 P1 O1 115.0(3)
S1 P1 O2 106.8(3)
S2 P1 Ir1 57.85(10)
S2 P1 O1 109.8(3)
S2 P1 O2 110.9(3)
S2 P1 S1 111.38(16)
P1 S1 Ir1 81.74(11)
P1 S2 Ir1 81.00(12)

loop_
_geom_bond_atom_site_label_1
_geom_bond_atom_site_label_2
_geom_bond_distance
C1 H1 0.9300
C1 C8 1.372(17)
C1 C33 1.424(19)
C2 H2 0.9300
C2 C20 1.319(14)
C2 C21 1.347(17)
C3 C22 1.326(14)
C3 C30 1.484(16)
C3 C40 1.506(13)
C4 H4 0.9300
C4 C36 1.392(18)
C4 C44 1.39(2)
C5 C15 1.398(13)
C5 C27 1.471(13)
C5 C47 1.399(14)
C6 C35 1.467(14)
C6 F1 1.298(15)
C6 F3 1.283(15)
C6 F4 1.238(14)
C7 C23 1.366(14)
C7 C39 1.361(15)
C7 C41 1.48(2)
C8 H8 0.9300
C8 C22 1.402(14)
C9 H9 0.9300
C9 C46 1.272(16)
C9 C47 1.433(14)
C10 C12 1.390(13)
C10 C23 1.392(12)
C10 Ir1 2.006(10)
C11 H11 0.9300
C11 C43 1.366(15)
C11 C49 1.391(14)
C12 C16 1.468(14)
C12 C19 1.388(15)
C13 C14 1.450(15)
C13 C37 1.424(16)
C13 C38 1.423(14)
C14 H14 0.9300
C14 C21 1.372(16)
C15 H15 0.9300
C15 C28 1.361(15)
C16 C49 1.441(12)
C16 N2 1.354(12)
C17 H17 0.9300
C17 N2 1.348(13)
C17 N4 1.314(13)
C18 H18 0.9300
C18 C31 1.369(12)
C18 C35 1.378(13)
C19 H19 0.9300
C19 C39 1.398(17)
C20 H20 0.9300
C20 C38 1.422(13)
C21 H21 0.9300
C22 O2 1.411(12)
C23 H23 0.9300
C24 C26 1.371(14)
C24 C49 1.435(15)
C24 N4 1.333(13)
C25 C40 1.373(12)
C25 C45 1.411(13)
C25 O1 1.398(10)
C26 H26 0.9300
C26 C29 1.343(17)
C27 C32 1.461(12)
C27 N1 1.340(11)
C28 H28 0.9300
C28 C46 1.46(2)
C29 H29 0.9300
C29 C43 1.39(2)
C30 C33 1.424(17)
C30 C36 1.372(18)
C31 C32 1.444(12)
C31 Ir1 1.993(9)
C32 C50 1.403(13)
C33 C34 1.435(18)
C34 H34 0.9300
C34 C44 1.31(2)
C35 C48 1.375(13)
C36 H36 0.9300
C37 H37 0.9300
C37 C45 1.352(15)
C38 C40 1.438(12)
C39 H39 0.9300
C41 F2 1.256(18)
C41 F5 1.30(2)
C41 F6 1.262(17)
C42 H42 0.9300
C42 N1 1.346(12)
C42 N3 1.290(12)
C43 H43 0.9300
C44 H44 0.9300
C45 H45 0.9300
C46 H46 0.9300
C47 N3 1.365(12)
C48 H48 0.9300
C48 C50 1.369(13)
C50 H50 0.9300
Ir1 N1 2.039(7)
Ir1 N2 2.064(8)
Ir1 P1 2.962(3)
Ir1 S1 2.516(2)
Ir1 S2 2.539(3)
O1 P1 1.594(7)
O2 P1 1.616(7)
P1 S1 1.967(4)
P1 S2 1.973(3)

loop_
_restr_u_rigid_atom_site_label_1
_restr_u_rigid_atom_site_label_2
_restr_u_rigid_target_weight_param
_restr_u_rigid_u_parallel
_restr_u_rigid_diff
C34 C44 0.0010 0.1853 -0.0001
